data_4306043
loop_
_publ_author_name
'Jason R. Price'
'Nicholas G. White'
'Alejandro Perez-Velasco'
'Geoffrey B. Jameson'
'Christopher A. Hunter'
'Sally Brooker'

_publ_section_title
;
Factors Influencing Tetranuclear [2 x 2] Grid vs Dinuclear Side-by-Side
Structures for Silver(I) Complexes of Pyridazine-Based Bis-Bidentate Ligands
;
_journal_name_full 'Inorganic Chemistry'
_journal_page_first 10729
_journal_page_last 10738
_journal_paper_doi 10.1021/ic800959s
_journal_volume 47
_journal_year 2008
_chemical_formula_sum 'C45 H47 Ag2 B2 F8 N9 O2'
_chemical_formula_weight 1135.28
_chemical_name_systematic
; 
 ? 
;
_space_group_IT_number 15
_symmetry_cell_setting monoclinic
_symmetry_space_group_name_Hall '-C 2yc'
_symmetry_space_group_name_H-M 'C 1 2/c 1'
_atom_sites_solution_hydrogens geom
_atom_sites_solution_primary direct
_atom_sites_solution_secondary difmap
_audit_creation_method SHELXL-97
_cell_angle_alpha 90.00
_cell_angle_beta 91.942(6)
_cell_angle_gamma 90.00
_cell_formula_units_Z 4
_cell_length_a 26.757(18)
_cell_length_b 11.094(7)
_cell_length_c 15.482(11)
_cell_measurement_temperature 101(2)
_cell_volume 4593(5)
_computing_structure_refinement 'SHELXL-97 (Sheldrick, 1997)'
_computing_structure_solution 'SHELXS-97 (Sheldrick, 1990)'
_diffrn_ambient_temperature 101(2)
_diffrn_measured_fraction_theta_full 0.994
_diffrn_measured_fraction_theta_max 0.994
_diffrn_measurement_device_type 'Bruker SMART area detector'
_diffrn_measurement_method 'CCD area detector'
_diffrn_radiation_monochromator graphite
_diffrn_radiation_source 'fine-focus sealed tube'
_diffrn_radiation_type MoK\a
_diffrn_radiation_wavelength 0.71073
_diffrn_reflns_av_R_equivalents 0.0402
_diffrn_reflns_av_sigmaI/netI 0.0361
_diffrn_reflns_limit_h_max 33
_diffrn_reflns_limit_h_min -31
_diffrn_reflns_limit_k_max 13
_diffrn_reflns_limit_k_min -13
_diffrn_reflns_limit_l_max 19
_diffrn_reflns_limit_l_min -19
_diffrn_reflns_number 19287
_diffrn_reflns_theta_full 26.40
_diffrn_reflns_theta_max 26.40
_diffrn_reflns_theta_min 1.99
_exptl_absorpt_coefficient_mu 0.935
_exptl_absorpt_correction_T_max 1.000
_exptl_absorpt_correction_T_min 0.825
_exptl_absorpt_correction_type multi-scan
_exptl_absorpt_process_details 'SADABS (Bruker AXS Inc., 2000)'
_exptl_crystal_colour orange
_exptl_crystal_density_diffrn 1.642
_exptl_crystal_density_method 'not measured'
_exptl_crystal_description needle
_exptl_crystal_F_000 2288
_exptl_crystal_size_max 0.75
_exptl_crystal_size_mid 0.12
_exptl_crystal_size_min 0.10
_refine_diff_density_max 0.637
_refine_diff_density_min -0.496
_refine_diff_density_rms 0.070
_refine_ls_extinction_method none
_refine_ls_goodness_of_fit_ref 1.024
_refine_ls_hydrogen_treatment mixed
_refine_ls_matrix_type full
_refine_ls_number_parameters 313
_refine_ls_number_reflns 4679
_refine_ls_number_restraints 0
_refine_ls_restrained_S_all 1.024
_refine_ls_R_factor_all 0.0404
_refine_ls_R_factor_gt 0.0267
_refine_ls_shift/su_max 0.001
_refine_ls_shift/su_mean 0.000
_refine_ls_structure_factor_coef Fsqd
_refine_ls_weighting_details 'calc w=1/[\s^2^(Fo^2^)+(0.0290P)^2^+3.6402P] where P=(Fo^2^+2Fc^2^)/3'
_refine_ls_weighting_scheme calc
_refine_ls_wR_factor_gt 0.0574
_refine_ls_wR_factor_ref 0.0613
_reflns_number_gt 3820
_reflns_number_total 4679
_reflns_threshold_expression >2sigma(I)
_cod_data_source_file ic800959s_si_001_4.cif
_cod_data_source_block jrp79c
_cod_depositor_comments
;
The following automatic conversions were performed:
'_symmetry_cell_setting' value 'Monoclinic' changed to 'monoclinic'
according to '/home/saulius/struct/CIF-dictionaries/cif_core.dic'
dictionary named 'cif_core.dic' version 2.4.1 from 2010-06-29.

Automatic conversion script
Id: cif_fix_enum 1527 2010-12-29 10:47:43Z saulius 
;
_cod_database_code 4306043

loop_
_symmetry_equiv_pos_as_xyz
'x, y, z'
'-x, y, -z+1/2'
'x+1/2, y+1/2, z'
'-x+1/2, y+1/2, -z+1/2'
'-x, -y, -z'
'x, -y, z-1/2'
'-x+1/2, -y+1/2, -z'
'x+1/2, -y+1/2, z-1/2'

loop_
_atom_site_label
_atom_site_type_symbol
_atom_site_fract_x
_atom_site_fract_y
_atom_site_fract_z
_atom_site_U_iso_or_equiv
_atom_site_adp_type
_atom_site_occupancy
_atom_site_symmetry_multiplicity
_atom_site_calc_flag
_atom_site_refinement_flags
_atom_site_disorder_assembly
_atom_site_disorder_group
Ag1 Ag 0.560936(7) 0.538415(16) -0.076518(10) 0.01767(6) Uani 1 1 d . . .
N1 N 0.49091(7) 0.67163(17) -0.03318(11) 0.0159(4) Uani 1 1 d . . .
N2 N 0.45620(7) 0.65327(17) 0.02601(11) 0.0154(4) Uani 1 1 d . . .
C2 C 0.42340(8) 0.7413(2) 0.04371(13) 0.0152(5) Uani 1 1 d . . .
C3 C 0.42582(9) 0.8564(2) 0.00632(14) 0.0178(5) Uani 1 1 d . . .
H3 H 0.4044 0.9196 0.0236 0.021 Uiso 1 1 calc R . .
C4 C 0.46039(9) 0.8743(2) -0.05646(14) 0.0180(5) Uani 1 1 d . . .
H4 H 0.4630 0.9494 -0.0854 0.022 Uiso 1 1 calc R . .
C5 C 0.49153(8) 0.7770(2) -0.07590(13) 0.0152(5) Uani 1 1 d . . .
C6 C 0.52697(8) 0.7881(2) -0.14650(13) 0.0163(5) Uani 1 1 d . . .
H6 H 0.5299 0.8636 -0.1747 0.020 Uiso 1 1 calc R . .
N3 N 0.55398(7) 0.69985(17) -0.17132(11) 0.0152(4) Uani 1 1 d . . .
C8 C 0.58895(8) 0.7220(2) -0.23792(13) 0.0158(5) Uani 1 1 d . . .
C9 C 0.59672(8) 0.6317(2) -0.29975(13) 0.0158(5) Uani 1 1 d . . .
C31 C 0.56587(9) 0.5176(2) -0.30312(14) 0.0178(5) Uani 1 1 d . . .
H31A H 0.5782 0.4643 -0.3481 0.021 Uiso 1 1 calc R . .
H31B H 0.5308 0.5379 -0.3163 0.021 Uiso 1 1 calc R . .
H31C H 0.5686 0.4767 -0.2471 0.021 Uiso 1 1 calc R . .
C10 C 0.63323(9) 0.6535(2) -0.36099(14) 0.0189(5) Uani 1 1 d . . .
H10 H 0.6395 0.5931 -0.4027 0.023 Uiso 1 1 calc R . .
C11 C 0.66053(9) 0.7603(2) -0.36280(14) 0.0206(5) Uani 1 1 d . . .
C32 C 0.70075(10) 0.7814(3) -0.42796(16) 0.0316(6) Uani 1 1 d . . .
H32A H 0.7012 0.7137 -0.4686 0.038 Uiso 1 1 calc R . .
H32B H 0.7334 0.7879 -0.3976 0.038 Uiso 1 1 calc R . .
H32C H 0.6936 0.8561 -0.4598 0.038 Uiso 1 1 calc R . .
C12 C 0.65079(9) 0.8497(2) -0.30216(15) 0.0245(6) Uani 1 1 d . . .
H12 H 0.6683 0.9242 -0.3038 0.029 Uiso 1 1 calc R . .
C13 C 0.61570(9) 0.8306(2) -0.23940(14) 0.0203(5) Uani 1 1 d . . .
H13 H 0.6099 0.8911 -0.1975 0.024 Uiso 1 1 calc R . .
C16 C 0.38321(9) 0.7111(2) 0.10313(14) 0.0178(5) Uani 1 1 d . . .
H16 H 0.3662 0.7742 0.1314 0.021 Uiso 1 1 calc R . .
N4 N 0.37082(7) 0.60129(18) 0.11723(11) 0.0164(4) Uani 1 1 d . . .
C18 C 0.33236(8) 0.5765(2) 0.17712(14) 0.0165(5) Uani 1 1 d . . .
C19 C 0.30051(9) 0.4778(2) 0.16125(15) 0.0203(5) Uani 1 1 d . . .
C41 C 0.30483(10) 0.3994(3) 0.08162(16) 0.0286(6) Uani 1 1 d . . .
H41A H 0.3347 0.3487 0.0879 0.034 Uiso 1 1 calc R . .
H41B H 0.3074 0.4507 0.0304 0.034 Uiso 1 1 calc R . .
H41C H 0.2751 0.3481 0.0751 0.034 Uiso 1 1 calc R . .
C20 C 0.26403(9) 0.4532(2) 0.22170(15) 0.0232(5) Uani 1 1 d . . .
H20 H 0.2417 0.3878 0.2111 0.028 Uiso 1 1 calc R . .
C21 C 0.25931(9) 0.5211(2) 0.29679(15) 0.0231(6) Uani 1 1 d . . .
C42 C 0.21995(10) 0.4898(3) 0.36189(17) 0.0319(6) Uani 1 1 d . . .
H42A H 0.1958 0.4331 0.3357 0.038 Uiso 1 1 calc R . .
H42B H 0.2026 0.5634 0.3789 0.038 Uiso 1 1 calc R . .
H42C H 0.2362 0.4528 0.4130 0.038 Uiso 1 1 calc R . .
C22 C 0.29189(9) 0.6176(2) 0.31180(15) 0.0216(5) Uani 1 1 d . . .
H22 H 0.2894 0.6642 0.3630 0.026 Uiso 1 1 calc R . .
C23 C 0.32805(9) 0.6461(2) 0.25227(14) 0.0184(5) Uani 1 1 d . . .
H23 H 0.3498 0.7127 0.2626 0.022 Uiso 1 1 calc R . .
B1 B 0.60471(12) 0.8135(3) 0.05726(17) 0.0247(6) Uani 1 1 d . . .
F11 F 0.60554(5) 0.68849(13) 0.04455(9) 0.0253(3) Uani 1 1 d . . .
F12 F 0.60221(7) 0.87241(14) -0.02223(9) 0.0367(4) Uani 1 1 d . . .
F13 F 0.56103(8) 0.84227(17) 0.10080(12) 0.0566(5) Uani 1 1 d . . .
F14 F 0.64623(7) 0.85043(16) 0.10459(12) 0.0555(6) Uani 1 1 d . . .
C50 C 0.5000 0.2604(3) -0.2500 0.0328(9) Uani 1 2 d S . .
H50A H 0.4813 0.2898 -0.3013 0.039 Uiso 0.50 1 calc PR . .
H50B H 0.5345 0.2898 -0.2509 0.039 Uiso 0.50 1 calc PR . .
H50C H 0.4842 0.2898 -0.1978 0.039 Uiso 0.50 1 calc PR . .
N50 N 0.5000 0.1284(3) -0.2500 0.0341(8) Uani 1 2 d S . .
O50 O 0.53291(10) 0.0775(2) -0.20736(15) 0.0619(7) Uani 1 1 d . . .

loop_
_atom_site_aniso_label
_atom_site_aniso_U_11
_atom_site_aniso_U_22
_atom_site_aniso_U_33
_atom_site_aniso_U_23
_atom_site_aniso_U_13
_atom_site_aniso_U_12
Ag1 0.02023(10) 0.01488(10) 0.01813(9) 0.00333(7) 0.00416(6) 0.00375(8)
N1 0.0171(11) 0.0168(10) 0.0141(9) 0.0011(7) 0.0028(7) 0.0000(8)
N2 0.0153(10) 0.0161(10) 0.0150(9) -0.0002(7) 0.0032(7) 0.0009(8)
C2 0.0159(12) 0.0150(12) 0.0146(10) -0.0017(9) -0.0009(8) 0.0006(10)
C3 0.0178(13) 0.0137(12) 0.0220(11) -0.0006(9) 0.0020(9) 0.0040(10)
C4 0.0217(13) 0.0131(12) 0.0191(11) 0.0005(9) -0.0002(9) -0.0026(10)
C5 0.0130(12) 0.0164(12) 0.0163(10) -0.0016(9) 0.0000(8) -0.0006(9)
C6 0.0196(13) 0.0133(12) 0.0161(10) 0.0019(9) -0.0007(9) -0.0011(10)
N3 0.0149(10) 0.0167(10) 0.0141(9) 0.0000(7) 0.0009(7) -0.0015(8)
C8 0.0128(12) 0.0197(12) 0.0150(10) 0.0037(9) 0.0012(8) -0.0004(10)
C9 0.0124(12) 0.0188(12) 0.0161(10) 0.0033(9) -0.0012(8) 0.0031(10)
C31 0.0187(13) 0.0177(13) 0.0168(10) 0.0010(9) 0.0007(9) 0.0016(10)
C10 0.0166(13) 0.0243(14) 0.0158(11) 0.0008(9) 0.0002(9) 0.0049(10)
C11 0.0130(12) 0.0316(15) 0.0173(11) 0.0042(10) 0.0018(9) -0.0019(11)
C32 0.0247(15) 0.0458(18) 0.0247(13) 0.0028(12) 0.0080(10) -0.0069(13)
C12 0.0218(14) 0.0271(15) 0.0246(12) 0.0030(10) 0.0004(10) -0.0106(11)
C13 0.0211(13) 0.0208(13) 0.0191(11) -0.0014(9) 0.0022(9) -0.0037(11)
C16 0.0176(13) 0.0198(13) 0.0160(11) -0.0001(9) 0.0011(8) 0.0042(10)
N4 0.0128(10) 0.0193(11) 0.0172(9) 0.0002(8) 0.0001(7) 0.0014(8)
C18 0.0116(12) 0.0186(12) 0.0194(11) 0.0040(9) 0.0026(8) 0.0039(9)
C19 0.0184(13) 0.0205(14) 0.0221(11) 0.0032(10) 0.0001(9) 0.0033(11)
C41 0.0286(15) 0.0282(15) 0.0293(13) -0.0038(11) 0.0029(11) -0.0059(12)
C20 0.0182(13) 0.0236(14) 0.0277(12) 0.0045(11) 0.0004(9) -0.0017(11)
C21 0.0166(13) 0.0302(15) 0.0227(12) 0.0083(10) 0.0034(9) 0.0061(11)
C42 0.0250(15) 0.0394(17) 0.0316(14) 0.0094(12) 0.0065(11) -0.0010(13)
C22 0.0217(14) 0.0236(14) 0.0197(11) 0.0018(10) 0.0043(9) 0.0063(11)
C23 0.0169(13) 0.0169(13) 0.0215(11) 0.0020(9) 0.0000(9) 0.0022(10)
B1 0.0354(18) 0.0177(15) 0.0210(14) -0.0006(11) 0.0006(11) 0.0014(13)
F11 0.0324(9) 0.0153(7) 0.0282(7) 0.0006(6) 0.0006(6) 0.0004(6)
F12 0.0629(12) 0.0210(8) 0.0258(8) 0.0037(6) -0.0055(7) -0.0014(8)
F13 0.0748(14) 0.0376(11) 0.0597(12) 0.0004(9) 0.0365(10) 0.0171(10)
F14 0.0701(14) 0.0307(10) 0.0627(12) 0.0055(9) -0.0402(10) -0.0118(9)
C50 0.054(3) 0.0114(18) 0.033(2) 0.000 -0.0075(18) 0.000
N50 0.052(2) 0.0189(17) 0.0326(17) 0.000 0.0212(16) 0.000
O50 0.0837(19) 0.0464(15) 0.0571(15) 0.0290(12) 0.0265(13) 0.0392(14)

loop_
_atom_type_symbol
_atom_type_description
_atom_type_scat_dispersion_real
_atom_type_scat_dispersion_imag
_atom_type_scat_source
C C 0.0033 0.0016 'International Tables Vol C Tables 4.2.6.8 and 6.1.1.4'
H H 0.0000 0.0000 'International Tables Vol C Tables 4.2.6.8 and 6.1.1.4'
B B 0.0013 0.0007 'International Tables Vol C Tables 4.2.6.8 and 6.1.1.4'
N N 0.0061 0.0033 'International Tables Vol C Tables 4.2.6.8 and 6.1.1.4'
O O 0.0106 0.0060 'International Tables Vol C Tables 4.2.6.8 and 6.1.1.4'
F F 0.0171 0.0103 'International Tables Vol C Tables 4.2.6.8 and 6.1.1.4'
Ag Ag -0.8971 1.1015 'International Tables Vol C Tables 4.2.6.8 and 6.1.1.4'

loop_
_geom_angle_atom_site_label_1
_geom_angle_atom_site_label_2
_geom_angle_atom_site_label_3
_geom_angle
_geom_angle_site_symmetry_1
_geom_angle_site_symmetry_3
_geom_angle_publ_flag
N2 Ag1 N3 155.49(6) 5_665 . y
N2 Ag1 N4 70.71(7) 5_665 5_665 y
N3 Ag1 N4 111.34(7) . 5_665 y
N2 Ag1 N1 107.09(7) 5_665 . y
N3 Ag1 N1 70.61(7) . . y
N4 Ag1 N1 177.79(6) 5_665 . y
N2 Ag1 F11 114.33(7) 5_665 . y
N3 Ag1 F11 89.28(7) . . y
N4 Ag1 F11 104.13(6) 5_665 . y
N1 Ag1 F11 76.74(7) . . y
N2 N1 C5 119.24(19) . . ?
N2 N1 Ag1 129.56(14) . . ?
C5 N1 Ag1 111.15(15) . . ?
N1 N2 C2 119.96(19) . . ?
N1 N2 Ag1 121.27(14) . 5_665 ?
C2 N2 Ag1 117.32(15) . 5_665 ?
N2 C2 C3 122.4(2) . . ?
N2 C2 C16 117.1(2) . . ?
C3 C2 C16 120.5(2) . . ?
C4 C3 C2 117.6(2) . . ?
C4 C3 H3 121.2 . . ?
C2 C3 H3 121.2 . . ?
C3 C4 C5 117.3(2) . . ?
C3 C4 H4 121.4 . . ?
C5 C4 H4 121.4 . . ?
N1 C5 C4 123.1(2) . . ?
N1 C5 C6 117.1(2) . . ?
C4 C5 C6 119.7(2) . . ?
N3 C6 C5 122.7(2) . . ?
N3 C6 H6 118.6 . . ?
C5 C6 H6 118.6 . . ?
C6 N3 C8 118.1(2) . . ?
C6 N3 Ag1 115.68(15) . . ?
C8 N3 Ag1 123.11(14) . . ?
C13 C8 C9 120.9(2) . . ?
C13 C8 N3 120.3(2) . . ?
C9 C8 N3 118.8(2) . . ?
C10 C9 C8 117.3(2) . . ?
C10 C9 C31 120.8(2) . . ?
C8 C9 C31 121.8(2) . . ?
C9 C31 H31A 109.5 . . ?
C9 C31 H31B 109.5 . . ?
H31A C31 H31B 109.5 . . ?
C9 C31 H31C 109.5 . . ?
H31A C31 H31C 109.5 . . ?
H31B C31 H31C 109.5 . . ?
C11 C10 C9 122.5(2) . . ?
C11 C10 H10 118.8 . . ?
C9 C10 H10 118.8 . . ?
C10 C11 C12 118.8(2) . . ?
C10 C11 C32 121.9(2) . . ?
C12 C11 C32 119.3(2) . . ?
C11 C32 H32A 109.5 . . ?
C11 C32 H32B 109.5 . . ?
H32A C32 H32B 109.5 . . ?
C11 C32 H32C 109.5 . . ?
H32A C32 H32C 109.5 . . ?
H32B C32 H32C 109.5 . . ?
C13 C12 C11 120.5(2) . . ?
C13 C12 H12 119.8 . . ?
C11 C12 H12 119.8 . . ?
C12 C13 C8 120.0(2) . . ?
C12 C13 H13 120.0 . . ?
C8 C13 H13 120.0 . . ?
N4 C16 C2 121.3(2) . . ?
N4 C16 H16 119.4 . . ?
C2 C16 H16 119.4 . . ?
C16 N4 C18 119.1(2) . . ?
C16 N4 Ag1 110.59(16) . 5_665 ?
C18 N4 Ag1 126.30(15) . 5_665 ?
C19 C18 C23 120.5(2) . . ?
C19 C18 N4 118.7(2) . . ?
C23 C18 N4 120.7(2) . . ?
C20 C19 C18 117.9(2) . . ?
C20 C19 C41 120.3(2) . . ?
C18 C19 C41 121.8(2) . . ?
C19 C41 H41A 109.5 . . ?
C19 C41 H41B 109.5 . . ?
H41A C41 H41B 109.5 . . ?
C19 C41 H41C 109.5 . . ?
H41A C41 H41C 109.5 . . ?
H41B C41 H41C 109.5 . . ?
C21 C20 C19 122.4(2) . . ?
C21 C20 H20 118.8 . . ?
C19 C20 H20 118.8 . . ?
C20 C21 C22 118.7(2) . . ?
C20 C21 C42 120.9(2) . . ?
C22 C21 C42 120.5(2) . . ?
C21 C42 H42A 109.5 . . ?
C21 C42 H42B 109.5 . . ?
H42A C42 H42B 109.5 . . ?
C21 C42 H42C 109.5 . . ?
H42A C42 H42C 109.5 . . ?
H42B C42 H42C 109.5 . . ?
C23 C22 C21 120.5(2) . . ?
C23 C22 H22 119.8 . . ?
C21 C22 H22 119.8 . . ?
C22 C23 C18 120.1(2) . . ?
C22 C23 H23 120.0 . . ?
C18 C23 H23 120.0 . . ?
F14 B1 F12 110.2(2) . . ?
F14 B1 F11 110.7(2) . . ?
F12 B1 F11 109.9(2) . . ?
F14 B1 F13 110.3(2) . . ?
F12 B1 F13 107.5(2) . . ?
F11 B1 F13 108.0(2) . . ?
B1 F11 Ag1 133.36(14) . . ?
N50 C50 H50A 109.5 . . ?
N50 C50 H50B 109.5 . . ?
H50A C50 H50B 109.5 . . ?
N50 C50 H50C 109.5 . . ?
H50A C50 H50C 109.5 . . ?
H50B C50 H50C 109.5 . . ?
O50 N50 O50 124.9(4) 2_654 . ?
O50 N50 C50 117.56(19) 2_654 . ?
O50 N50 C50 117.56(19) . . ?

loop_
_geom_bond_atom_site_label_1
_geom_bond_atom_site_label_2
_geom_bond_distance
_geom_bond_site_symmetry_2
_geom_bond_publ_flag
Ag1 N2 2.317(2) 5_665 y
Ag1 N3 2.319(2) . y
Ag1 N4 2.492(2) 5_665 y
Ag1 N1 2.496(2) . y
Ag1 F11 2.7493(18) . y
N1 N2 1.342(3) . ?
N1 C5 1.343(3) . ?
N2 C2 1.347(3) . ?
N2 Ag1 2.317(2) 5_665 ?
C2 C3 1.404(3) . ?
C2 C16 1.477(3) . ?
C3 C4 1.379(3) . ?
C3 H3 0.9500 . ?
C4 C5 1.403(3) . ?
C4 H4 0.9500 . ?
C5 C6 1.476(3) . ?
C6 N3 1.283(3) . ?
C6 H6 0.9500 . ?
N3 C8 1.437(3) . ?
C8 C13 1.402(3) . ?
C8 C9 1.406(3) . ?
C9 C10 1.405(3) . ?
C9 C31 1.511(3) . ?
C31 H31A 0.9800 . ?
C31 H31B 0.9800 . ?
C31 H31C 0.9800 . ?
C10 C11 1.393(4) . ?
C10 H10 0.9500 . ?
C11 C12 1.396(4) . ?
C11 C32 1.518(3) . ?
C32 H32A 0.9800 . ?
C32 H32B 0.9800 . ?
C32 H32C 0.9800 . ?
C12 C13 1.390(3) . ?
C12 H12 0.9500 . ?
C13 H13 0.9500 . ?
C16 N4 1.284(3) . ?
C16 H16 0.9500 . ?
N4 C18 1.435(3) . ?
N4 Ag1 2.492(2) 5_665 ?
C18 C19 1.404(3) . ?
C18 C23 1.404(3) . ?
C19 C20 1.402(3) . ?
C19 C41 1.517(3) . ?
C41 H41A 0.9800 . ?
C41 H41B 0.9800 . ?
C41 H41C 0.9800 . ?
C20 C21 1.395(4) . ?
C20 H20 0.9500 . ?
C21 C22 1.395(4) . ?
C21 C42 1.522(3) . ?
C42 H42A 0.9800 . ?
C42 H42B 0.9800 . ?
C42 H42C 0.9800 . ?
C22 C23 1.395(3) . ?
C22 H22 0.9500 . ?
C23 H23 0.9500 . ?
B1 F14 1.372(3) . ?
B1 F12 1.393(3) . ?
B1 F11 1.401(3) . ?
B1 F13 1.406(4) . ?
C50 N50 1.464(5) . ?
C50 H50A 0.9800 . ?
C50 H50B 0.9800 . ?
C50 H50C 0.9800 . ?
N50 O50 1.221(3) 2_654 ?
N50 O50 1.221(3) . ?

loop_
_geom_torsion_atom_site_label_1
_geom_torsion_atom_site_label_2
_geom_torsion_atom_site_label_3
_geom_torsion_atom_site_label_4
_geom_torsion
_geom_torsion_site_symmetry_1
_geom_torsion_site_symmetry_2
_geom_torsion_site_symmetry_3
_geom_torsion_site_symmetry_4
_geom_torsion_publ_flag
N2 Ag1 N1 N2 16.6(2) 5_665 . . . ?
N3 Ag1 N1 N2 170.91(18) . . . . ?
N4 Ag1 N1 N2 18.5(16) 5_665 . . . ?
F11 Ag1 N1 N2 -95.12(18) . . . . ?
N2 Ag1 N1 C5 -165.91(14) 5_665 . . . ?
N3 Ag1 N1 C5 -11.62(14) . . . . ?
N4 Ag1 N1 C5 -164.1(14) 5_665 . . . ?
F11 Ag1 N1 C5 82.35(15) . . . . ?
C5 N1 N2 C2 -1.9(3) . . . . ?
Ag1 N1 N2 C2 175.42(15) . . . . ?
C5 N1 N2 Ag1 164.05(15) . . . 5_665 ?
Ag1 N1 N2 Ag1 -18.7(2) . . . 5_665 ?
N1 N2 C2 C3 -4.1(3) . . . . ?
Ag1 N2 C2 C3 -170.62(16) 5_665 . . . ?
N1 N2 C2 C16 174.22(18) . . . . ?
Ag1 N2 C2 C16 7.8(2) 5_665 . . . ?
N2 C2 C3 C4 6.1(3) . . . . ?
C16 C2 C3 C4 -172.3(2) . . . . ?
C2 C3 C4 C5 -2.0(3) . . . . ?
N2 N1 C5 C4 6.0(3) . . . . ?
Ag1 N1 C5 C4 -171.79(17) . . . . ?
N2 N1 C5 C6 -173.86(18) . . . . ?
Ag1 N1 C5 C6 8.4(2) . . . . ?
C3 C4 C5 N1 -3.9(3) . . . . ?
C3 C4 C5 C6 176.0(2) . . . . ?
N1 C5 C6 N3 4.7(3) . . . . ?
C4 C5 C6 N3 -175.1(2) . . . . ?
C5 C6 N3 C8 -177.12(19) . . . . ?
C5 C6 N3 Ag1 -16.4(3) . . . . ?
N2 Ag1 N3 C6 103.1(2) 5_665 . . . ?
N4 Ag1 N3 C6 -166.79(15) 5_665 . . . ?
N1 Ag1 N3 C6 14.31(15) . . . . ?
F11 Ag1 N3 C6 -61.88(16) . . . . ?
N2 Ag1 N3 C8 -97.2(2) 5_665 . . . ?
N4 Ag1 N3 C8 -7.08(17) 5_665 . . . ?
N1 Ag1 N3 C8 174.01(17) . . . . ?
F11 Ag1 N3 C8 97.83(16) . . . . ?
C6 N3 C8 C13 38.6(3) . . . . ?
Ag1 N3 C8 C13 -120.6(2) . . . . ?
C6 N3 C8 C9 -143.1(2) . . . . ?
Ag1 N3 C8 C9 57.6(2) . . . . ?
C13 C8 C9 C10 1.8(3) . . . . ?
N3 C8 C9 C10 -176.45(19) . . . . ?
C13 C8 C9 C31 -175.8(2) . . . . ?
N3 C8 C9 C31 6.0(3) . . . . ?
C8 C9 C10 C11 -1.1(3) . . . . ?
C31 C9 C10 C11 176.5(2) . . . . ?
C9 C10 C11 C12 -0.8(3) . . . . ?
C9 C10 C11 C32 178.5(2) . . . . ?
C10 C11 C12 C13 2.2(4) . . . . ?
C32 C11 C12 C13 -177.2(2) . . . . ?
C11 C12 C13 C8 -1.5(4) . . . . ?
C9 C8 C13 C12 -0.5(3) . . . . ?
N3 C8 C13 C12 177.7(2) . . . . ?
N2 C2 C16 N4 -19.8(3) . . . . ?
C3 C2 C16 N4 158.6(2) . . . . ?
C2 C16 N4 C18 178.50(19) . . . . ?
C2 C16 N4 Ag1 19.5(2) . . . 5_665 ?
C16 N4 C18 C19 146.0(2) . . . . ?
Ag1 N4 C18 C19 -58.6(3) 5_665 . . . ?
C16 N4 C18 C23 -36.9(3) . . . . ?
Ag1 N4 C18 C23 118.5(2) 5_665 . . . ?
C23 C18 C19 C20 1.2(3) . . . . ?
N4 C18 C19 C20 178.3(2) . . . . ?
C23 C18 C19 C41 -178.8(2) . . . . ?
N4 C18 C19 C41 -1.7(3) . . . . ?
C18 C19 C20 C21 -1.4(4) . . . . ?
C41 C19 C20 C21 178.6(2) . . . . ?
C19 C20 C21 C22 0.5(4) . . . . ?
C19 C20 C21 C42 -178.6(2) . . . . ?
C20 C21 C22 C23 0.7(3) . . . . ?
C42 C21 C22 C23 179.8(2) . . . . ?
C21 C22 C23 C18 -0.9(3) . . . . ?
C19 C18 C23 C22 -0.1(3) . . . . ?
N4 C18 C23 C22 -177.1(2) . . . . ?
F14 B1 F11 Ag1 -157.14(15) . . . . ?
F12 B1 F11 Ag1 -35.1(3) . . . . ?
F13 B1 F11 Ag1 82.0(2) . . . . ?
N2 Ag1 F11 B1 -150.1(2) 5_665 . . . ?
N3 Ag1 F11 B1 23.2(2) . . . . ?
N4 Ag1 F11 B1 135.0(2) 5_665 . . . ?
N1 Ag1 F11 B1 -47.1(2) . . . . ?
